data_4079366
loop_
_publ_author_name
'K\"uhnel, Erik'
'Shishkov, Igor V.'
'Rominger, Frank'
'Oeser, Thomas'
'Hofmann, Peter'

_publ_section_title
;
 Synthesis and Structures of Copper(I) Complexes with
 Phosphino-Functionalized N-Heterocyclic Carbenes (NHCP) and
 Bis-N-Heterocyclic Carbenes (Bis-NHC)
;
_journal_issue 22
_journal_name_full Organometallics
_journal_page_first 8000
_journal_paper_doi 10.1021/om300701u
_journal_volume 31
_journal_year 2012
_chemical_formula_sum 'C32 H52 Cl4 Cu2 F12 N8 P2'
_chemical_formula_weight 1107.64
_chemical_name_common 'in manuscript 10a'
_chemical_name_systematic
; 
 ? 
;
_space_group_IT_number 2
_symmetry_cell_setting triclinic
_symmetry_space_group_name_Hall '-P 1'
_symmetry_space_group_name_H-M 'P -1'
_atom_sites_solution_hydrogens geom
_atom_sites_solution_primary direct
_atom_sites_solution_secondary difmap
_audit_creation_method SHELXL-97
_cell_angle_alpha 80.063(1)
_cell_angle_beta 84.338(1)
_cell_angle_gamma 73.271(1)
_cell_formula_units_Z 2
_cell_length_a 11.6179(7)
_cell_length_b 12.9619(8)
_cell_length_c 16.0697(10)
_cell_measurement_reflns_used 6873
_cell_measurement_temperature 100(2)
_cell_measurement_theta_max 28.31
_cell_measurement_theta_min 2.18
_cell_volume 2279.7(2)
_computing_cell_refinement 'Bruker SMART'
_computing_data_collection 'Bruker SMART'
_computing_data_reduction 'Bruker SAINT'
_computing_molecular_graphics 'Bruker SHELXTL'
_computing_publication_material 'Bruker SHELXTL'
_computing_structure_refinement 'SHELXL-97 (Sheldrick, 2008)'
_computing_structure_solution 'SHELXS-97 (Sheldrick, 2008)'
_diffrn_ambient_temperature 100(2)
_diffrn_measured_fraction_theta_full 0.985
_diffrn_measured_fraction_theta_max 0.985
_diffrn_measurement_device_type 'CCD area detector'
_diffrn_measurement_method 'omega scans'
_diffrn_radiation_monochromator graphite
_diffrn_radiation_source 'fine-focus sealed tube'
_diffrn_radiation_type MoK\a
_diffrn_radiation_wavelength 0.71073
_diffrn_reflns_av_R_equivalents 0.0258
_diffrn_reflns_av_sigmaI/netI 0.0419
_diffrn_reflns_limit_h_max 15
_diffrn_reflns_limit_h_min -15
_diffrn_reflns_limit_k_max 17
_diffrn_reflns_limit_k_min -17
_diffrn_reflns_limit_l_max 21
_diffrn_reflns_limit_l_min -21
_diffrn_reflns_number 24060
_diffrn_reflns_theta_full 28.33
_diffrn_reflns_theta_max 28.33
_diffrn_reflns_theta_min 1.66
_exptl_absorpt_coefficient_mu 1.322
_exptl_absorpt_correction_T_max 0.8469
_exptl_absorpt_correction_T_min 0.7597
_exptl_absorpt_correction_type multi-scan
_exptl_absorpt_process_details
;
Sheldrick, G. M. (2008). <i>SADABS</i>. University of G\"ottingen, Germany.
;
_exptl_crystal_colour colorless
_exptl_crystal_density_diffrn 1.614
_exptl_crystal_density_method 'not measured'
_exptl_crystal_description polyhedron
_exptl_crystal_F_000 1128
_exptl_crystal_size_max 0.22
_exptl_crystal_size_mid 0.18
_exptl_crystal_size_min 0.13
_refine_diff_density_max 0.602
_refine_diff_density_min -0.374
_refine_diff_density_rms 0.073
_refine_ls_extinction_method none
_refine_ls_goodness_of_fit_ref 1.013
_refine_ls_hydrogen_treatment constr
_refine_ls_matrix_type full
_refine_ls_number_parameters 541
_refine_ls_number_reflns 11225
_refine_ls_number_restraints 0
_refine_ls_restrained_S_all 1.013
_refine_ls_R_factor_all 0.0533
_refine_ls_R_factor_gt 0.0357
_refine_ls_shift/su_max 0.001
_refine_ls_shift/su_mean 0.000
_refine_ls_structure_factor_coef Fsqd
_refine_ls_weighting_details 'calc w=1/[\s^2^(Fo^2^)+(0.0382P)^2^+0.9433P] where P=(Fo^2^+2Fc^2^)/3'
_refine_ls_weighting_scheme calc
_refine_ls_wR_factor_gt 0.0782
_refine_ls_wR_factor_ref 0.0848
_reflns_number_gt 8803
_reflns_number_total 11225
_reflns_threshold_expression >2sigma(I)
_cod_data_source_file om300701u_si_002.cif
_cod_data_source_block ivsh12
_cod_depositor_comments
;
The following automatic conversions were performed:

'_symmetry_cell_setting' value 'Triclinic' changed to 'triclinic'
according to /home/saulius/struct/CIF-dictionaries/cif_core.dic
dictionary named 'cif_core.dic' version 2.4.2 from 2011-04-26.

Automatic conversion script
Id: cif_fix_values 1891 2012-01-12 08:04:46Z andrius 
;
_cod_original_sg_symbol_H-M P-1
_cod_database_code 4079366

loop_
_symmetry_equiv_pos_as_xyz
'x, y, z'
'-x, -y, -z'

loop_
_atom_site_label
_atom_site_type_symbol
_atom_site_fract_x
_atom_site_fract_y
_atom_site_fract_z
_atom_site_U_iso_or_equiv
_atom_site_adp_type
_atom_site_occupancy
_atom_site_symmetry_multiplicity
_atom_site_calc_flag
_atom_site_refinement_flags
Cu1 Cu 0.49084(2) 0.38417(2) 0.226149(15) 0.01608(6) Uani 1 1 d .
Cu2 Cu 0.61643(2) 0.19101(2) 0.332144(15) 0.01763(6) Uani 1 1 d .
N2 N 0.35173(15) 0.37407(14) 0.38514(10) 0.0165(3) Uani 1 1 d .
N5 N 0.25561(15) 0.33865(14) 0.29131(10) 0.0163(3) Uani 1 1 d .
N12 N 0.51917(15) 0.30794(14) 0.47679(10) 0.0164(3) Uani 1 1 d .
N15 N 0.65823(15) 0.16242(15) 0.51462(11) 0.0190(4) Uani 1 1 d .
N22 N 0.72679(15) 0.39008(14) 0.14269(10) 0.0159(3) Uani 1 1 d .
N25 N 0.59540(15) 0.54310(14) 0.11268(10) 0.0157(3) Uani 1 1 d .
N32 N 0.74028(15) 0.19818(14) 0.16723(11) 0.0160(3) Uani 1 1 d .
N35 N 0.65336(15) 0.07054(14) 0.18224(11) 0.0183(4) Uani 1 1 d .
C1 C 0.36030(17) 0.35999(16) 0.30224(12) 0.0157(4) Uani 1 1 d .
C3 C 0.24365(18) 0.36270(17) 0.42461(13) 0.0195(4) Uani 1 1 d .
H3 H 0.2175 0.3689 0.4819 0.023 Uiso 1 1 calc R
C4 C 0.18344(19) 0.34128(18) 0.36585(13) 0.0203(4) Uani 1 1 d .
H4 H 0.1056 0.3299 0.3736 0.024 Uiso 1 1 calc R
C6 C 0.21330(18) 0.32399(18) 0.21016(13) 0.0192(4) Uani 1 1 d .
C7 C 0.1551(2) 0.2302(2) 0.22944(15) 0.0279(5) Uani 1 1 d .
H7A H 0.0865 0.2482 0.2702 0.042 Uiso 1 1 calc R
H7B H 0.2142 0.1637 0.2534 0.042 Uiso 1 1 calc R
H7C H 0.1272 0.2186 0.1771 0.042 Uiso 1 1 calc R
C8 C 0.1234(2) 0.4303(2) 0.17469(15) 0.0282(5) Uani 1 1 d .
H8A H 0.1632 0.4888 0.1629 0.042 Uiso 1 1 calc R
H8B H 0.0559 0.4489 0.2161 0.042 Uiso 1 1 calc R
H8C H 0.0934 0.4213 0.1222 0.042 Uiso 1 1 calc R
C9 C 0.32013(19) 0.29525(18) 0.14669(13) 0.0219(4) Uani 1 1 d .
H9A H 0.3579 0.3552 0.1341 0.033 Uiso 1 1 calc R
H9B H 0.2920 0.2835 0.0945 0.033 Uiso 1 1 calc R
H9C H 0.3790 0.2286 0.1708 0.033 Uiso 1 1 calc R
C10 C 0.44359(18) 0.40125(17) 0.42430(13) 0.0173(4) Uani 1 1 d .
H10A H 0.4046 0.4585 0.4597 0.021 Uiso 1 1 calc R
H10B H 0.4950 0.4315 0.3796 0.021 Uiso 1 1 calc R
C11 C 0.59688(18) 0.22074(17) 0.44648(13) 0.0174(4) Uani 1 1 d .
C13 C 0.53262(19) 0.30486(18) 0.56187(13) 0.0206(4) Uani 1 1 d .
H13 H 0.4886 0.3569 0.5966 0.025 Uiso 1 1 calc R
C14 C 0.62032(19) 0.21364(19) 0.58565(13) 0.0224(5) Uani 1 1 d .
H14 H 0.6506 0.1889 0.6405 0.027 Uiso 1 1 calc R
C16 C 0.75393(19) 0.05587(19) 0.51403(14) 0.0240(5) Uani 1 1 d .
C17 C 0.8155(2) 0.0244(2) 0.59730(15) 0.0317(6) Uani 1 1 d .
H17A H 0.8535 0.0805 0.6044 0.047 Uiso 1 1 calc R
H17B H 0.8769 -0.0456 0.5973 0.047 Uiso 1 1 calc R
H17C H 0.7557 0.0180 0.6440 0.047 Uiso 1 1 calc R
C18 C 0.8474(2) 0.0697(2) 0.44239(15) 0.0324(6) Uani 1 1 d .
H18A H 0.8086 0.0901 0.3882 0.049 Uiso 1 1 calc R
H18B H 0.9108 0.0009 0.4420 0.049 Uiso 1 1 calc R
H18C H 0.8827 0.1270 0.4509 0.049 Uiso 1 1 calc R
C19 C 0.6941(2) -0.0306(2) 0.50185(17) 0.0320(5) Uani 1 1 d .
H19A H 0.6546 -0.0093 0.4479 0.048 Uiso 1 1 calc R
H19B H 0.6340 -0.0372 0.5483 0.048 Uiso 1 1 calc R
H19C H 0.7551 -0.1008 0.5015 0.048 Uiso 1 1 calc R
C21 C 0.60859(17) 0.44123(16) 0.15614(12) 0.0155(4) Uani 1 1 d .
C23 C 0.78729(19) 0.45866(18) 0.09368(13) 0.0196(4) Uani 1 1 d .
H23 H 0.8704 0.4411 0.0764 0.023 Uiso 1 1 calc R
C24 C 0.70508(18) 0.55475(18) 0.07543(13) 0.0194(4) Uani 1 1 d .
H24 H 0.7191 0.6190 0.0430 0.023 Uiso 1 1 calc R
C26 C 0.48242(18) 0.63495(17) 0.11590(13) 0.0180(4) Uani 1 1 d .
C27 C 0.4950(2) 0.73266(18) 0.05105(14) 0.0244(5) Uani 1 1 d .
H27A H 0.5635 0.7560 0.0639 0.037 Uiso 1 1 calc R
H27B H 0.4212 0.7927 0.0533 0.037 Uiso 1 1 calc R
H27C H 0.5083 0.7120 -0.0057 0.037 Uiso 1 1 calc R
C28 C 0.37570(19) 0.59939(19) 0.09515(15) 0.0256(5) Uani 1 1 d .
H28A H 0.3670 0.5367 0.1365 0.038 Uiso 1 1 calc R
H28B H 0.3894 0.5789 0.0383 0.038 Uiso 1 1 calc R
H28C H 0.3022 0.6597 0.0973 0.038 Uiso 1 1 calc R
C29 C 0.4664(2) 0.66444(18) 0.20527(14) 0.0239(5) Uani 1 1 d .
H29A H 0.5360 0.6870 0.2170 0.036 Uiso 1 1 calc R
H29B H 0.4597 0.6008 0.2464 0.036 Uiso 1 1 calc R
H29C H 0.3931 0.7244 0.2098 0.036 Uiso 1 1 calc R
C30 C 0.78797(18) 0.28244(16) 0.18629(13) 0.0175(4) Uani 1 1 d .
H30A H 0.8749 0.2654 0.1694 0.021 Uiso 1 1 calc R
H30B H 0.7792 0.2834 0.2481 0.021 Uiso 1 1 calc R
C31 C 0.66823(18) 0.14936(16) 0.22252(13) 0.0163(4) Uani 1 1 d .
C33 C 0.77038(19) 0.15057(18) 0.09447(13) 0.0203(4) Uani 1 1 d .
H33 H 0.8192 0.1708 0.0471 0.024 Uiso 1 1 calc R
C34 C 0.71677(19) 0.07015(18) 0.10432(14) 0.0219(4) Uani 1 1 d .
H34 H 0.7213 0.0218 0.0652 0.026 Uiso 1 1 calc R
C36 C 0.5951(2) -0.01705(18) 0.21974(15) 0.0259(5) Uani 1 1 d .
C37 C 0.5004(2) 0.0208(2) 0.28847(16) 0.0283(5) Uani 1 1 d .
H37A H 0.4374 0.0839 0.2640 0.042 Uiso 1 1 calc R
H37B H 0.5378 0.0413 0.3328 0.042 Uiso 1 1 calc R
H37C H 0.4648 -0.0384 0.3129 0.042 Uiso 1 1 calc R
C38 C 0.6937(3) -0.1153(2) 0.2572(2) 0.0512(9) Uani 1 1 d .
H38A H 0.7545 -0.1393 0.2126 0.077 Uiso 1 1 calc R
H38B H 0.6584 -0.1747 0.2816 0.077 Uiso 1 1 calc R
H38C H 0.7314 -0.0949 0.3015 0.077 Uiso 1 1 calc R
C39 C 0.5347(3) -0.0442(3) 0.1496(2) 0.0552(9) Uani 1 1 d .
H39A H 0.5951 -0.0687 0.1049 0.083 Uiso 1 1 calc R
H39B H 0.4733 0.0209 0.1260 0.083 Uiso 1 1 calc R
H39C H 0.4967 -0.1021 0.1728 0.083 Uiso 1 1 calc R
P1 P 0.93796(5) 0.75294(5) 0.04106(4) 0.02197(12) Uani 1 1 d .
F1 F 0.79799(12) 0.78602(13) 0.02191(10) 0.0381(4) Uani 1 1 d .
F2 F 0.95071(14) 0.63078(13) 0.03045(13) 0.0513(5) Uani 1 1 d .
F3 F 0.90593(17) 0.72663(19) 0.13842(10) 0.0700(6) Uani 1 1 d .
F4 F 1.07817(12) 0.72186(12) 0.05849(9) 0.0355(3) Uani 1 1 d .
F5 F 0.92529(16) 0.87667(13) 0.04843(14) 0.0580(5) Uani 1 1 d .
F6 F 0.97157(14) 0.77852(15) -0.05814(9) 0.0454(4) Uani 1 1 d .
P2 P 0.80314(5) 0.45163(5) 0.38200(4) 0.02392(13) Uani 1 1 d .
F7 F 0.91038(12) 0.46083(13) 0.43263(10) 0.0375(4) Uani 1 1 d .
F8 F 0.73178(14) 0.57502(12) 0.39254(9) 0.0390(4) Uani 1 1 d .
F9 F 0.86432(14) 0.49353(14) 0.29522(10) 0.0462(4) Uani 1 1 d .
F10 F 0.69414(14) 0.44306(16) 0.33261(11) 0.0503(5) Uani 1 1 d .
F11 F 0.87471(15) 0.32887(13) 0.37165(11) 0.0459(4) Uani 1 1 d .
F12 F 0.74039(15) 0.41029(14) 0.46951(9) 0.0428(4) Uani 1 1 d .
C50 C 0.0380(3) 0.6481(2) 0.3560(2) 0.0489(8) Uani 1 1 d .
H50A H -0.0151 0.6380 0.3153 0.059 Uiso 1 1 calc R
H50B H 0.0556 0.5821 0.3993 0.059 Uiso 1 1 calc R
Cl51 Cl 0.17364(6) 0.66186(7) 0.30211(5) 0.04759(18) Uani 1 1 d .
Cl52 Cl -0.03746(7) 0.76148(6) 0.40497(5) 0.0521(2) Uani 1 1 d .
C53 C 0.9247(2) 0.0478(2) 0.84612(18) 0.0365(6) Uani 1 1 d .
H53A H 0.9314 0.1228 0.8429 0.044 Uiso 1 1 calc R
H53B H 0.9574 0.0052 0.9001 0.044 Uiso 1 1 calc R
Cl54 Cl 1.00966(5) -0.01154(6) 0.76105(4) 0.03662(15) Uani 1 1 d .
Cl55 Cl 0.77076(6) 0.05165(6) 0.84452(5) 0.04451(17) Uani 1 1 d .

loop_
_atom_site_aniso_label
_atom_site_aniso_U_11
_atom_site_aniso_U_22
_atom_site_aniso_U_33
_atom_site_aniso_U_23
_atom_site_aniso_U_13
_atom_site_aniso_U_12
Cu1 0.01351(12) 0.01969(13) 0.01520(12) -0.00149(10) 0.00180(9) -0.00633(10)
Cu2 0.02009(13) 0.01792(13) 0.01415(12) -0.00372(10) 0.00181(9) -0.00426(10)
N2 0.0145(8) 0.0188(9) 0.0162(8) -0.0047(7) 0.0017(6) -0.0044(7)
N5 0.0152(8) 0.0186(9) 0.0152(8) -0.0027(7) 0.0005(6) -0.0053(7)
N12 0.0147(8) 0.0214(9) 0.0143(8) -0.0039(7) -0.0014(6) -0.0062(7)
N15 0.0186(9) 0.0219(9) 0.0155(8) -0.0013(7) 0.0007(7) -0.0053(7)
N22 0.0137(8) 0.0176(9) 0.0169(8) -0.0034(7) 0.0001(6) -0.0048(7)
N25 0.0151(8) 0.0170(8) 0.0150(8) -0.0040(7) 0.0021(6) -0.0046(7)
N32 0.0150(8) 0.0160(8) 0.0170(8) -0.0037(7) -0.0005(6) -0.0035(7)
N35 0.0171(8) 0.0179(9) 0.0209(9) -0.0056(7) 0.0007(7) -0.0056(7)
C1 0.0155(9) 0.0150(9) 0.0157(9) -0.0013(8) -0.0001(7) -0.0037(8)
C3 0.0166(10) 0.0237(11) 0.0185(10) -0.0061(8) 0.0050(8) -0.0060(8)
C4 0.0162(10) 0.0265(11) 0.0189(10) -0.0047(8) 0.0036(8) -0.0078(9)
C6 0.0169(10) 0.0281(12) 0.0138(9) -0.0030(8) -0.0018(8) -0.0083(9)
C7 0.0303(12) 0.0376(14) 0.0225(11) -0.0044(10) -0.0005(9) -0.0203(11)
C8 0.0217(11) 0.0338(13) 0.0263(12) -0.0045(10) -0.0031(9) -0.0028(10)
C9 0.0226(11) 0.0264(11) 0.0181(10) -0.0059(9) -0.0011(8) -0.0073(9)
C10 0.0163(9) 0.0175(10) 0.0188(10) -0.0045(8) -0.0007(8) -0.0050(8)
C11 0.0153(9) 0.0203(10) 0.0164(9) -0.0017(8) 0.0008(7) -0.0057(8)
C13 0.0225(10) 0.0278(11) 0.0145(10) -0.0074(8) 0.0016(8) -0.0100(9)
C14 0.0224(11) 0.0319(12) 0.0137(10) -0.0029(9) 0.0004(8) -0.0096(9)
C16 0.0179(10) 0.0265(12) 0.0218(11) 0.0013(9) 0.0006(8) -0.0003(9)
C17 0.0243(12) 0.0367(14) 0.0252(12) 0.0067(10) -0.0031(9) -0.0006(10)
C18 0.0212(11) 0.0388(14) 0.0262(12) 0.0027(10) 0.0042(9) 0.0025(10)
C19 0.0319(13) 0.0243(12) 0.0352(13) -0.0031(10) -0.0020(10) -0.0013(10)
C21 0.0154(9) 0.0175(10) 0.0141(9) -0.0037(8) 0.0010(7) -0.0053(8)
C23 0.0168(10) 0.0240(11) 0.0191(10) -0.0027(8) 0.0032(8) -0.0093(8)
C24 0.0178(10) 0.0226(11) 0.0186(10) -0.0028(8) 0.0041(8) -0.0087(8)
C26 0.0167(10) 0.0177(10) 0.0180(10) -0.0040(8) 0.0019(8) -0.0027(8)
C27 0.0262(11) 0.0214(11) 0.0221(11) 0.0001(9) 0.0036(9) -0.0047(9)
C28 0.0168(10) 0.0243(12) 0.0351(13) -0.0036(10) -0.0043(9) -0.0043(9)
C29 0.0283(12) 0.0215(11) 0.0199(10) -0.0055(9) 0.0036(9) -0.0037(9)
C30 0.0166(9) 0.0162(10) 0.0208(10) -0.0030(8) -0.0026(8) -0.0055(8)
C31 0.0158(9) 0.0150(10) 0.0173(9) -0.0032(8) -0.0013(7) -0.0023(8)
C33 0.0194(10) 0.0254(11) 0.0159(10) -0.0054(8) 0.0017(8) -0.0052(9)
C34 0.0208(10) 0.0259(11) 0.0203(10) -0.0103(9) 0.0007(8) -0.0050(9)
C36 0.0276(12) 0.0198(11) 0.0331(12) -0.0067(9) 0.0055(10) -0.0115(9)
C37 0.0232(11) 0.0269(12) 0.0352(13) -0.0042(10) 0.0078(10) -0.0109(10)
C38 0.0389(16) 0.0243(14) 0.073(2) 0.0079(14) 0.0194(15) 0.0017(12)
C39 0.075(2) 0.069(2) 0.0484(18) -0.0247(16) 0.0104(16) -0.059(2)
P1 0.0189(3) 0.0262(3) 0.0214(3) -0.0069(2) 0.0021(2) -0.0064(2)
F1 0.0198(7) 0.0432(9) 0.0513(9) -0.0066(7) -0.0006(6) -0.0094(6)
F2 0.0350(9) 0.0300(8) 0.0924(14) -0.0153(9) 0.0058(9) -0.0139(7)
F3 0.0507(11) 0.1159(18) 0.0239(9) -0.0019(10) 0.0112(8) -0.0019(11)
F4 0.0232(7) 0.0428(9) 0.0397(8) -0.0016(7) -0.0082(6) -0.0085(6)
F5 0.0461(10) 0.0328(9) 0.1030(15) -0.0337(10) -0.0229(10) -0.0033(8)
F6 0.0353(8) 0.0762(12) 0.0233(7) -0.0005(7) 0.0011(6) -0.0184(8)
P2 0.0187(3) 0.0334(3) 0.0243(3) -0.0143(2) 0.0058(2) -0.0110(2)
F7 0.0253(7) 0.0460(9) 0.0459(9) -0.0153(7) -0.0073(6) -0.0107(7)
F8 0.0399(9) 0.0369(9) 0.0362(8) -0.0146(7) -0.0027(7) 0.0010(7)
F9 0.0449(9) 0.0634(11) 0.0309(8) -0.0107(8) 0.0172(7) -0.0200(8)
F10 0.0309(8) 0.0862(13) 0.0479(10) -0.0347(9) -0.0018(7) -0.0242(9)
F11 0.0518(10) 0.0345(9) 0.0537(10) -0.0240(8) 0.0068(8) -0.0087(7)
F12 0.0481(9) 0.0547(10) 0.0322(8) -0.0119(7) 0.0160(7) -0.0276(8)
C50 0.0405(16) 0.0365(16) 0.073(2) -0.0194(15) 0.0254(15) -0.0188(13)
Cl51 0.0376(4) 0.0614(5) 0.0471(4) -0.0133(3) 0.0136(3) -0.0211(3)
Cl52 0.0461(4) 0.0359(4) 0.0650(5) -0.0114(3) 0.0110(4) 0.0010(3)
C53 0.0351(14) 0.0357(14) 0.0413(15) -0.0150(12) -0.0097(12) -0.0057(11)
Cl54 0.0269(3) 0.0470(4) 0.0302(3) -0.0007(3) -0.0046(2) -0.0031(3)
Cl55 0.0298(3) 0.0423(4) 0.0567(4) -0.0164(3) 0.0016(3) 0.0014(3)

loop_
_atom_type_symbol
_atom_type_description
_atom_type_scat_dispersion_real
_atom_type_scat_dispersion_imag
_atom_type_scat_source
C C 0.0033 0.0016 'International Tables Vol C Tables 4.2.6.8 and 6.1.1.4'
H H 0.0000 0.0000 'International Tables Vol C Tables 4.2.6.8 and 6.1.1.4'
N N 0.0061 0.0033 'International Tables Vol C Tables 4.2.6.8 and 6.1.1.4'
F F 0.0171 0.0103 'International Tables Vol C Tables 4.2.6.8 and 6.1.1.4'
P P 0.1023 0.0942 'International Tables Vol C Tables 4.2.6.8 and 6.1.1.4'
Cu Cu 0.3201 1.2651 'International Tables Vol C Tables 4.2.6.8 and 6.1.1.4'
Cl Cl 0.1484 0.1585 'International Tables Vol C Tables 4.2.6.8 and 6.1.1.4'

loop_
_geom_angle_atom_site_label_1
_geom_angle_atom_site_label_2
_geom_angle_atom_site_label_3
_geom_angle
C1 Cu1 C21 167.00(8)
C1 Cu1 Cu2 80.39(6)
C21 Cu1 Cu2 107.76(6)
C11 Cu2 C31 168.89(8)
C11 Cu2 Cu1 108.04(6)
C31 Cu2 Cu1 79.73(6)
C1 N2 C3 111.60(17)
C1 N2 C10 123.12(16)
C3 N2 C10 125.25(17)
C1 N5 C4 110.71(17)
C1 N5 C6 126.84(16)
C4 N5 C6 122.23(16)
C11 N12 C13 111.53(17)
C11 N12 C10 124.38(17)
C13 N12 C10 123.51(17)
C11 N15 C14 111.00(18)
C11 N15 C16 124.71(17)
C14 N15 C16 124.28(18)
C21 N22 C23 111.86(17)
C21 N22 C30 124.24(16)
C23 N22 C30 123.07(17)
C21 N25 C24 110.69(17)
C21 N25 C26 124.18(16)
C24 N25 C26 124.50(17)
C31 N32 C33 111.67(17)
C31 N32 C30 123.59(17)
C33 N32 C30 124.50(17)
C31 N35 C34 110.74(17)
C31 N35 C36 126.07(18)
C34 N35 C36 122.47(18)
N5 C1 N2 103.95(16)
N5 C1 Cu1 133.19(15)
N2 C1 Cu1 122.54(14)
C4 C3 N2 106.20(18)
C4 C3 H3 126.9
N2 C3 H3 126.9
C3 C4 N5 107.53(18)
C3 C4 H4 126.2
N5 C4 H4 126.2
N5 C6 C8 108.55(18)
N5 C6 C7 107.91(16)
C8 C6 C7 111.33(18)
N5 C6 C9 109.99(16)
C8 C6 C9 109.91(17)
C7 C6 C9 109.12(18)
C6 C7 H7A 109.5
C6 C7 H7B 109.5
H7A C7 H7B 109.5
C6 C7 H7C 109.5
H7A C7 H7C 109.5
H7B C7 H7C 109.5
C6 C8 H8A 109.5
C6 C8 H8B 109.5
H8A C8 H8B 109.5
C6 C8 H8C 109.5
H8A C8 H8C 109.5
H8B C8 H8C 109.5
C6 C9 H9A 109.5
C6 C9 H9B 109.5
H9A C9 H9B 109.5
C6 C9 H9C 109.5
H9A C9 H9C 109.5
H9B C9 H9C 109.5
N2 C10 N12 112.99(16)
N2 C10 H10A 109.0
N12 C10 H10A 109.0
N2 C10 H10B 109.0
N12 C10 H10B 109.0
H10A C10 H10B 107.8
N15 C11 N12 104.14(17)
N15 C11 Cu2 128.64(15)
N12 C11 Cu2 127.21(15)
C14 C13 N12 106.41(19)
C14 C13 H13 126.8
N12 C13 H13 126.8
C13 C14 N15 106.92(19)
C13 C14 H14 126.5
N15 C14 H14 126.5
N15 C16 C17 109.42(19)
N15 C16 C18 108.88(18)
C17 C16 C18 108.74(19)
N15 C16 C19 108.33(18)
C17 C16 C19 110.3(2)
C18 C16 C19 111.2(2)
C16 C17 H17A 109.5
C16 C17 H17B 109.5
H17A C17 H17B 109.5
C16 C17 H17C 109.5
H17A C17 H17C 109.5
H17B C17 H17C 109.5
C16 C18 H18A 109.5
C16 C18 H18B 109.5
H18A C18 H18B 109.5
C16 C18 H18C 109.5
H18A C18 H18C 109.5
H18B C18 H18C 109.5
C16 C19 H19A 109.5
C16 C19 H19B 109.5
H19A C19 H19B 109.5
C16 C19 H19C 109.5
H19A C19 H19C 109.5
H19B C19 H19C 109.5
N22 C21 N25 103.98(16)
N22 C21 Cu1 127.48(15)
N25 C21 Cu1 128.44(14)
C24 C23 N22 106.11(18)
C24 C23 H23 126.9
N22 C23 H23 126.9
C23 C24 N25 107.33(18)
C23 C24 H24 126.3
N25 C24 H24 126.3
N25 C26 C28 109.80(17)
N25 C26 C27 109.56(16)
C28 C26 C27 108.94(18)
N25 C26 C29 107.17(17)
C28 C26 C29 111.15(18)
C27 C26 C29 110.21(18)
C26 C27 H27A 109.5
C26 C27 H27B 109.5
H27A C27 H27B 109.5
C26 C27 H27C 109.5
H27A C27 H27C 109.5
H27B C27 H27C 109.5
C26 C28 H28A 109.5
C26 C28 H28B 109.5
H28A C28 H28B 109.5
C26 C28 H28C 109.5
H28A C28 H28C 109.5
H28B C28 H28C 109.5
C26 C29 H29A 109.5
C26 C29 H29B 109.5
H29A C29 H29B 109.5
C26 C29 H29C 109.5
H29A C29 H29C 109.5
H29B C29 H29C 109.5
N32 C30 N22 112.15(16)
N32 C30 H30A 109.2
N22 C30 H30A 109.2
N32 C30 H30B 109.2
N22 C30 H30B 109.2
H30A C30 H30B 107.9
N35 C31 N32 103.95(17)
N35 C31 Cu2 133.64(15)
N32 C31 Cu2 122.34(15)
C34 C33 N32 106.18(18)
C34 C33 H33 126.9
N32 C33 H33 126.9
C33 C34 N35 107.45(19)
C33 C34 H34 126.3
N35 C34 H34 126.3
N35 C36 C37 110.98(18)
N35 C36 C39 108.2(2)
C37 C36 C39 108.8(2)
N35 C36 C38 107.50(19)
C37 C36 C38 109.9(2)
C39 C36 C38 111.5(3)
C36 C37 H37A 109.5
C36 C37 H37B 109.5
H37A C37 H37B 109.5
C36 C37 H37C 109.5
H37A C37 H37C 109.5
H37B C37 H37C 109.5
C36 C38 H38A 109.5
C36 C38 H38B 109.5
H38A C38 H38B 109.5
C36 C38 H38C 109.5
H38A C38 H38C 109.5
H38B C38 H38C 109.5
C36 C39 H39A 109.5
C36 C39 H39B 109.5
H39A C39 H39B 109.5
C36 C39 H39C 109.5
H39A C39 H39C 109.5
H39B C39 H39C 109.5
F3 P1 F2 90.35(12)
F3 P1 F5 91.49(12)
F2 P1 F5 178.12(12)
F3 P1 F4 90.71(9)
F2 P1 F4 90.36(9)
F5 P1 F4 89.98(9)
F3 P1 F6 179.41(12)
F2 P1 F6 89.17(10)
F5 P1 F6 88.99(11)
F4 P1 F6 88.94(8)
F3 P1 F1 90.34(9)
F2 P1 F1 90.31(9)
F5 P1 F1 89.31(9)
F4 P1 F1 178.75(9)
F6 P1 F1 90.02(8)
F9 P2 F7 90.73(9)
F9 P2 F11 89.90(9)
F7 P2 F11 90.26(9)
F9 P2 F10 90.08(9)
F7 P2 F10 179.01(9)
F11 P2 F10 90.32(10)
F9 P2 F12 179.49(11)
F7 P2 F12 89.49(9)
F11 P2 F12 90.56(9)
F10 P2 F12 89.71(9)
F9 P2 F8 90.06(9)
F7 P2 F8 89.48(8)
F11 P2 F8 179.74(10)
F10 P2 F8 89.94(9)
F12 P2 F8 89.48(9)
Cl52 C50 Cl51 112.42(16)
Cl52 C50 H50A 109.1
Cl51 C50 H50A 109.1
Cl52 C50 H50B 109.1
Cl51 C50 H50B 109.1
H50A C50 H50B 107.9
Cl54 C53 Cl55 111.17(14)
Cl54 C53 H53A 109.4
Cl55 C53 H53A 109.4
Cl54 C53 H53B 109.4
Cl55 C53 H53B 109.4
H53A C53 H53B 108.0

loop_
_geom_bond_atom_site_label_1
_geom_bond_atom_site_label_2
_geom_bond_distance
Cu1 C1 1.9155(19)
Cu1 C21 1.9172(19)
Cu1 Cu2 2.8660(4)
Cu2 C11 1.920(2)
Cu2 C31 1.921(2)
N2 C1 1.366(3)
N2 C3 1.385(2)
N2 C10 1.444(3)
N5 C1 1.356(3)
N5 C4 1.392(2)
N5 C6 1.498(3)
N12 C11 1.358(3)
N12 C13 1.384(3)
N12 C10 1.459(3)
N15 C11 1.355(3)
N15 C14 1.390(3)
N15 C16 1.504(3)
N22 C21 1.356(2)
N22 C23 1.383(3)
N22 C30 1.460(3)
N25 C21 1.357(3)
N25 C24 1.391(2)
N25 C26 1.500(3)
N32 C31 1.362(3)
N32 C33 1.384(3)
N32 C30 1.446(3)
N35 C31 1.358(3)
N35 C34 1.389(3)
N35 C36 1.495(3)
C3 C4 1.338(3)
C3 H3 0.9500
C4 H4 0.9500
C6 C8 1.527(3)
C6 C7 1.527(3)
C6 C9 1.528(3)
C7 H7A 0.9800
C7 H7B 0.9800
C7 H7C 0.9800
C8 H8A 0.9800
C8 H8B 0.9800
C8 H8C 0.9800
C9 H9A 0.9800
C9 H9B 0.9800
C9 H9C 0.9800
C10 H10A 0.9900
C10 H10B 0.9900
C13 C14 1.345(3)
C13 H13 0.9500
C14 H14 0.9500
C16 C17 1.517(3)
C16 C18 1.527(3)
C16 C19 1.527(3)
C17 H17A 0.9800
C17 H17B 0.9800
C17 H17C 0.9800
C18 H18A 0.9800
C18 H18B 0.9800
C18 H18C 0.9800
C19 H19A 0.9800
C19 H19B 0.9800
C19 H19C 0.9800
C23 C24 1.339(3)
C23 H23 0.9500
C24 H24 0.9500
C26 C28 1.525(3)
C26 C27 1.527(3)
C26 C29 1.529(3)
C27 H27A 0.9800
C27 H27B 0.9800
C27 H27C 0.9800
C28 H28A 0.9800
C28 H28B 0.9800
C28 H28C 0.9800
C29 H29A 0.9800
C29 H29B 0.9800
C29 H29C 0.9800
C30 H30A 0.9900
C30 H30B 0.9900
C33 C34 1.341(3)
C33 H33 0.9500
C34 H34 0.9500
C36 C37 1.520(3)
C36 C39 1.524(4)
C36 C38 1.525(4)
C37 H37A 0.9800
C37 H37B 0.9800
C37 H37C 0.9800
C38 H38A 0.9800
C38 H38B 0.9800
C38 H38C 0.9800
C39 H39A 0.9800
C39 H39B 0.9800
C39 H39C 0.9800
P1 F3 1.5736(17)
P1 F2 1.5847(17)
P1 F5 1.5919(17)
P1 F4 1.6024(14)
P1 F6 1.6041(15)
P1 F1 1.6046(15)
P2 F9 1.5843(15)
P2 F7 1.5962(15)
P2 F11 1.5979(16)
P2 F10 1.5986(16)
P2 F12 1.5996(15)
P2 F8 1.6052(16)
C50 Cl52 1.753(3)
C50 Cl51 1.761(3)
C50 H50A 0.9900
C50 H50B 0.9900
C53 Cl54 1.759(3)
C53 Cl55 1.777(3)
C53 H53A 0.9900
C53 H53B 0.9900

loop_
_geom_torsion_atom_site_label_1
_geom_torsion_atom_site_label_2
_geom_torsion_atom_site_label_3
_geom_torsion_atom_site_label_4
_geom_torsion
C1 Cu1 Cu2 C11 -58.30(9)
C21 Cu1 Cu2 C11 111.25(9)
C1 Cu1 Cu2 C31 129.89(9)
C21 Cu1 Cu2 C31 -60.55(9)
C4 N5 C1 N2 0.9(2)
C6 N5 C1 N2 175.49(18)
C4 N5 C1 Cu1 -172.46(16)
C6 N5 C1 Cu1 2.1(3)
C3 N2 C1 N5 -0.5(2)
C10 N2 C1 N5 -178.49(17)
C3 N2 C1 Cu1 173.73(14)
C10 N2 C1 Cu1 -4.2(3)
C21 Cu1 C1 N5 112.4(4)
Cu2 Cu1 C1 N5 -117.7(2)
C21 Cu1 C1 N2 -60.0(4)
Cu2 Cu1 C1 N2 69.92(16)
C1 N2 C3 C4 0.0(2)
C10 N2 C3 C4 177.86(19)
N2 C3 C4 N5 0.6(2)
C1 N5 C4 C3 -1.0(2)
C6 N5 C4 C3 -175.85(18)
C1 N5 C6 C8 -99.8(2)
C4 N5 C6 C8 74.2(2)
C1 N5 C6 C7 139.4(2)
C4 N5 C6 C7 -46.5(3)
C1 N5 C6 C9 20.5(3)
C4 N5 C6 C9 -165.47(19)
C1 N2 C10 N12 -102.3(2)
C3 N2 C10 N12 80.0(2)
C11 N12 C10 N2 67.2(2)
C13 N12 C10 N2 -122.2(2)
C14 N15 C11 N12 -0.9(2)
C16 N15 C11 N12 178.58(18)
C14 N15 C11 Cu2 177.56(15)
C16 N15 C11 Cu2 -3.0(3)
C13 N12 C11 N15 0.7(2)
C10 N12 C11 N15 172.21(17)
C13 N12 C11 Cu2 -177.81(15)
C10 N12 C11 Cu2 -6.3(3)
C31 Cu2 C11 N15 -32.6(6)
Cu1 Cu2 C11 N15 -165.88(17)
C31 Cu2 C11 N12 145.6(4)
Cu1 Cu2 C11 N12 12.25(19)
C11 N12 C13 C14 -0.2(2)
C10 N12 C13 C14 -171.82(18)
N12 C13 C14 N15 -0.4(2)
C11 N15 C14 C13 0.8(2)
C16 N15 C14 C13 -178.68(19)
C11 N15 C16 C17 171.09(19)
C14 N15 C16 C17 -9.5(3)
C11 N15 C16 C18 52.4(3)
C14 N15 C16 C18 -128.2(2)
C11 N15 C16 C19 -68.7(2)
C14 N15 C16 C19 110.7(2)
C23 N22 C21 N25 1.4(2)
C30 N22 C21 N25 171.27(17)
C23 N22 C21 Cu1 -175.25(15)
C30 N22 C21 Cu1 -5.4(3)
C24 N25 C21 N22 -1.8(2)
C26 N25 C21 N22 -172.99(17)
C24 N25 C21 Cu1 174.79(15)
C26 N25 C21 Cu1 3.6(3)
C1 Cu1 C21 N22 141.6(3)
Cu2 Cu1 C21 N22 14.23(19)
C1 Cu1 C21 N25 -34.2(5)
Cu2 Cu1 C21 N25 -161.64(16)
C21 N22 C23 C24 -0.5(2)
C30 N22 C23 C24 -170.46(18)
N22 C23 C24 N25 -0.7(2)
C21 N25 C24 C23 1.6(2)
C26 N25 C24 C23 172.75(18)
C21 N25 C26 C28 -53.4(2)
C24 N25 C26 C28 136.7(2)
C21 N25 C26 C27 -172.99(19)
C24 N25 C26 C27 17.1(3)
C21 N25 C26 C29 67.4(2)
C24 N25 C26 C29 -102.5(2)
C31 N32 C30 N22 -105.7(2)
C33 N32 C30 N22 80.3(2)
C21 N22 C30 N32 63.7(2)
C23 N22 C30 N32 -127.59(19)
C34 N35 C31 N32 0.9(2)
C36 N35 C31 N32 171.31(19)
C34 N35 C31 Cu2 -175.92(16)
C36 N35 C31 Cu2 -5.5(3)
C33 N32 C31 N35 -0.4(2)
C30 N32 C31 N35 -175.02(17)
C33 N32 C31 Cu2 176.89(14)
C30 N32 C31 Cu2 2.3(3)
C11 Cu2 C31 N35 108.2(5)
Cu1 Cu2 C31 N35 -116.5(2)
C11 Cu2 C31 N32 -68.1(5)
Cu1 Cu2 C31 N32 67.17(16)
C31 N32 C33 C34 -0.3(2)
C30 N32 C33 C34 174.30(19)
N32 C33 C34 N35 0.8(2)
C31 N35 C34 C33 -1.1(2)
C36 N35 C34 C33 -171.92(19)
C31 N35 C36 C37 29.2(3)
C34 N35 C36 C37 -161.4(2)
C31 N35 C36 C39 148.5(2)
C34 N35 C36 C39 -42.1(3)
C31 N35 C36 C38 -90.9(3)
C34 N35 C36 C38 78.4(3)
